data_4348278
loop_
_publ_author_name
'Tian, Chong-Bin'
'Yuan, Da-Qiang'
'Han, Yun-Hu'
'Li, Zhi-Hua'
'Lin, Ping'
'Du, Shao-Wu'

_publ_section_title
;
 Synthesis, structures, and magnetic properties of a series of new
 heterometallic hexanuclear Co2Ln4(Ln = Eu, Gd, Tb and Dy) clusters
;
_journal_issue 9
_journal_name_full 'Inorg. Chem. Front.'
_journal_page_first 695
_journal_paper_doi 10.1039/C4QI00116H
_journal_volume 1
_journal_year 2014
_chemical_formula_sum 'C64 H94 Co2 Dy4 N8 O30'
_chemical_formula_weight 2223.33
_space_group_IT_number 2
_space_group_name_Hall '-P 1'
_space_group_name_H-M_alt 'P -1'
_symmetry_cell_setting triclinic
_symmetry_space_group_name_H-M 'P -1'
_atom_sites_solution_hydrogens geom
_atom_sites_solution_primary direct
_atom_sites_solution_secondary difmap
_audit_creation_method SHELXL-97
_cell_angle_alpha 74.549(9)
_cell_angle_beta 67.993(9)
_cell_angle_gamma 69.888(9)
_cell_formula_units_Z 1
_cell_length_a 11.576(2)
_cell_length_b 14.014(3)
_cell_length_c 15.380(3)
_cell_measurement_reflns_used 5766
_cell_measurement_temperature 293(2)
_cell_measurement_theta_max 27.4816
_cell_measurement_theta_min 2.1585
_cell_volume 2144.9(7)
_computing_cell_refinement 'CrystalClear (Rigaku Inc., 2007)'
_computing_data_collection 'CrystalClear (Rigaku Inc., 2007)'
_computing_data_reduction 'CrystalClear (Rigaku Inc., 2007)'
_computing_molecular_graphics 'DIAMOND. Version 3.0. Crystal Impact'
_computing_publication_material 'Windows Word 2003'
_computing_structure_refinement 'SHELXL-97 (Sheldrick, 1997)'
_computing_structure_solution 'SHELXS-97 (Sheldrick, 1990)'
_diffrn_ambient_temperature 293(2)
_diffrn_detector_area_resol_mean 28.5714
_diffrn_measured_fraction_theta_full 0.982
_diffrn_measured_fraction_theta_max 0.982
_diffrn_measurement_device_type 'Saturn724+ (2x2 bin mode)'
_diffrn_measurement_method CCD_Profile_fitting
_diffrn_radiation_monochromator graphite
_diffrn_radiation_source 'fine-focus sealed tube'
_diffrn_radiation_type MoK\a
_diffrn_radiation_wavelength 0.71073
_diffrn_reflns_av_R_equivalents 0.0384
_diffrn_reflns_av_unetI/netI 0.0621
_diffrn_reflns_limit_h_max 14
_diffrn_reflns_limit_h_min -15
_diffrn_reflns_limit_k_max 18
_diffrn_reflns_limit_k_min -18
_diffrn_reflns_limit_l_max 19
_diffrn_reflns_limit_l_min -19
_diffrn_reflns_number 22834
_diffrn_reflns_theta_full 27.51
_diffrn_reflns_theta_max 27.51
_diffrn_reflns_theta_min 2.29
_exptl_absorpt_coefficient_mu 3.895
_exptl_absorpt_correction_T_max 1.0000
_exptl_absorpt_correction_T_min 0.7127
_exptl_absorpt_correction_type multi-scan
_exptl_absorpt_process_details 'CrystalClear (Rigaku Inc., 2007)'
_exptl_crystal_colour 'Pale Yellow'
_exptl_crystal_density_diffrn 1.721
_exptl_crystal_density_method 'not measured'
_exptl_crystal_description Prism
_exptl_crystal_F_000 1092
_exptl_crystal_size_max 0.2000
_exptl_crystal_size_mid 0.1200
_exptl_crystal_size_min 0.0600
_platon_squeeze_details ' ?'
_refine_diff_density_max 1.881
_refine_diff_density_min -1.310
_refine_diff_density_rms 0.155
_refine_ls_extinction_coef 0.0029(3)
_refine_ls_extinction_expression Fc^*^=kFc[1+0.001xFc^2^\l^3^/sin(2\q)]^-1/4^
_refine_ls_extinction_method SHELXL
_refine_ls_goodness_of_fit_ref 1.012
_refine_ls_hydrogen_treatment mixed
_refine_ls_matrix_type full
_refine_ls_number_parameters 490
_refine_ls_number_reflns 9662
_refine_ls_number_restraints 55
_refine_ls_restrained_S_all 1.026
_refine_ls_R_factor_all 0.0616
_refine_ls_R_factor_gt 0.0476
_refine_ls_shift/su_max 0.000
_refine_ls_shift/su_mean 0.000
_refine_ls_structure_factor_coef Fsqd
_refine_ls_weighting_details 'calc w=1/[\s^2^(Fo^2^)+(0.0635P)^2^+0.0000P] where P=(Fo^2^+2Fc^2^)/3'
_refine_ls_weighting_scheme calc
_refine_ls_wR_factor_gt 0.1209
_refine_ls_wR_factor_ref 0.1301
_reflns_number_gt 7402
_reflns_number_total 9662
_reflns_threshold_expression >2sigma(I)
_cod_data_source_file c4qi00116h2.cif
_cod_data_source_block Compound_4Dy
_cod_depositor_comments
;
The following automatic conversions were performed:

data item '_exptl_absorpt_correction_type' value 'Multi-scan' was
changed to 'multi-scan' in accordance with the
/home/saulius/struct/COD-crude-data/automatic-downloads/DataCite-retrospective/RSC/depositions/lib/dictionaries/cif_core.dic
dictionary named 'cif_core.dic' version 2.4.2 last updated on
2011-04-26.

Automatic conversion script
Id: cif_fix_values 6909 2019-04-08 15:41:33Z antanas 
;
_cod_original_cell_volume 2144.8(7)
_cod_original_sg_symbol_H-M P-1
_cod_database_code 4348278

loop_
_symmetry_equiv_pos_as_xyz
'x, y, z'
'-x, -y, -z'

loop_
_atom_site_label
_atom_site_type_symbol
_atom_site_fract_x
_atom_site_fract_y
_atom_site_fract_z
_atom_site_U_iso_or_equiv
_atom_site_adp_type
_atom_site_occupancy
_atom_site_symmetry_multiplicity
_atom_site_calc_flag
_atom_site_refinement_flags
Co1 Co 0.31259(8) -0.02468(7) 0.29107(6) 0.0441(2) Uani 1 1 d .
Dy1 Dy 0.49750(2) 0.06462(2) 0.099454(19) 0.03706(11) Uani 1 1 d .
Dy2 Dy 0.43707(3) -0.19295(2) 0.15771(2) 0.04196(12) Uani 1 1 d .
N1 N 0.2973(5) -0.0486(5) 0.4202(4) 0.0544(14) Uani 1 1 d .
N2 N 0.7043(5) -0.0151(4) 0.1384(4) 0.0469(13) Uani 1 1 d .
N3 N 0.1317(5) 0.0535(5) 0.3182(4) 0.0562(15) Uani 1 1 d .
H3B H 0.0802 0.0111 0.3455 0.067 Uiso 1 1 calc R
H3A H 0.1122 0.0979 0.3577 0.067 Uiso 1 1 calc R
N4 N 0.0715(8) 0.1024(9) 0.6381(9) 0.101(3) Uani 1 1 d .
O1 O 0.3740(4) 0.0943(4) 0.2597(3) 0.0460(11) Uani 1 1 d .
O2 O 0.5264(5) 0.2124(4) 0.1812(3) 0.0574(13) Uani 1 1 d .
O3 O 0.2747(4) -0.1505(4) 0.3095(3) 0.0514(11) Uani 1 1 d .
O4 O 0.6566(4) 0.1268(3) -0.0274(3) 0.0428(10) Uani 1 1 d .
O5 O 0.7391(4) 0.2612(4) -0.1726(3) 0.0566(12) Uani 1 1 d .
O6 O 0.4904(4) -0.0933(4) 0.2348(3) 0.0432(10) Uani 1 1 d .
O7 O 0.3182(4) -0.0058(3) 0.1615(3) 0.0396(9) Uani 1 1 d .
O8 O 0.3478(4) 0.2247(4) 0.0863(3) 0.0511(11) Uani 1 1 d .
O9 O 0.4529(5) 0.3104(4) -0.0476(3) 0.0575(13) Uani 1 1 d .
O10 O 0.6539(5) -0.2925(4) 0.1752(4) 0.0620(13) Uani 1 1 d .
O11 O 0.4880(5) -0.3504(4) 0.2626(4) 0.0687(14) Uani 1 1 d .
O12 O 0.5615(4) -0.0902(3) 0.0392(3) 0.0356(9) Uani 1 1 d D
H12 H 0.6415(11) -0.1187(5) 0.0299(3) 0.043 Uiso 1 1 d RD
O13 O 0.0405(7) 0.0925(7) 0.5737(6) 0.120(3) Uani 1 1 d .
O14 O 0.0885(12) 0.0290(11) 0.6983(9) 0.174(5) Uani 1 1 d U
O15 O 0.0923(10) 0.1825(9) 0.6366(8) 0.155(4) Uani 1 1 d U
C1 C 0.3723(7) 0.0951(6) 0.4176(5) 0.0574(19) Uani 1 1 d .
C2 C 0.4075(6) 0.1266(5) 0.3188(5) 0.0487(16) Uani 1 1 d .
C3 C 0.4828(7) 0.1954(6) 0.2789(5) 0.0555(18) Uani 1 1 d .
C4 C 0.5133(9) 0.2376(7) 0.3365(6) 0.075(2) Uani 1 1 d .
H4A H 0.5643 0.2832 0.3092 0.090 Uiso 1 1 calc R
C5 C 0.4677(10) 0.2122(8) 0.4357(6) 0.090(3) Uani 1 1 d .
H5A H 0.4830 0.2443 0.4744 0.108 Uiso 1 1 calc R
C6 C 0.4016(8) 0.1408(7) 0.4739(6) 0.070(2) Uani 1 1 d .
H6A H 0.3748 0.1215 0.5395 0.084 Uiso 1 1 calc R
C7 C 0.5858(8) 0.2966(6) 0.1337(7) 0.073(2) Uani 1 1 d .
H7A H 0.5924 0.3268 0.1802 0.110 Uiso 1 1 calc R
H7B H 0.5334 0.3478 0.0981 0.110 Uiso 1 1 calc R
H7C H 0.6707 0.2708 0.0914 0.110 Uiso 1 1 calc R
C8 C 0.3162(7) 0.0070(7) 0.4647(5) 0.062(2) Uani 1 1 d .
H8A H 0.2933 -0.0088 0.5305 0.075 Uiso 1 1 calc R
C9 C 0.2375(8) -0.1333(7) 0.4701(5) 0.070(2) Uani 1 1 d .
H9A H 0.1438 -0.1075 0.4892 0.085 Uiso 1 1 calc R
H9B H 0.2635 -0.1669 0.5263 0.085 Uiso 1 1 calc R
C10 C 0.2846(8) -0.2087(7) 0.4003(5) 0.068(2) Uani 1 1 d .
H10A H 0.3738 -0.2477 0.3944 0.081 Uiso 1 1 calc R
H10B H 0.2319 -0.2566 0.4230 0.081 Uiso 1 1 calc R
C11 C 0.8257(6) 0.1068(6) 0.0367(5) 0.0497(16) Uani 1 1 d .
C12 C 0.7582(6) 0.1514(5) -0.0307(5) 0.0456(15) Uani 1 1 d .
C13 C 0.8059(6) 0.2248(5) -0.1068(5) 0.0467(15) Uani 1 1 d .
C14 C 0.9090(7) 0.2590(6) -0.1129(6) 0.061(2) Uani 1 1 d .
H14A H 0.9364 0.3090 -0.1629 0.074 Uiso 1 1 calc R
C15 C 0.9692(7) 0.2182(6) -0.0449(7) 0.067(2) Uani 1 1 d .
H15A H 1.0364 0.2423 -0.0481 0.081 Uiso 1 1 calc R
C16 C 0.9324(6) 0.1418(6) 0.0288(6) 0.0579(19) Uani 1 1 d .
H16A H 0.9768 0.1132 0.0731 0.069 Uiso 1 1 calc R
C17 C 0.7837(9) 0.3351(8) -0.2530(6) 0.086(3) Uani 1 1 d .
H17A H 0.7305 0.3539 -0.2935 0.129 Uiso 1 1 calc R
H17B H 0.8719 0.3053 -0.2879 0.129 Uiso 1 1 calc R
H17C H 0.7782 0.3952 -0.2314 0.129 Uiso 1 1 calc R
C18 C 0.8006(6) 0.0226(6) 0.1114(5) 0.0503(16) Uani 1 1 d .
H18A H 0.8612 -0.0080 0.1438 0.060 Uiso 1 1 calc R
C19 C 0.7148(6) -0.1110(6) 0.2069(5) 0.0539(17) Uani 1 1 d .
H19A H 0.7764 -0.1165 0.2380 0.065 Uiso 1 1 calc R
H19B H 0.7472 -0.1692 0.1734 0.065 Uiso 1 1 calc R
C20 C 0.5849(7) -0.1144(6) 0.2812(5) 0.0546(18) Uani 1 1 d .
H20A H 0.5917 -0.1819 0.3201 0.066 Uiso 1 1 calc R
H20B H 0.5589 -0.0638 0.3222 0.066 Uiso 1 1 calc R
C21 C 0.1894(6) 0.0366(6) 0.1547(5) 0.0535(18) Uani 1 1 d .
H21A H 0.1485 -0.0179 0.1684 0.064 Uiso 1 1 calc R
H21B H 0.1921 0.0730 0.0911 0.064 Uiso 1 1 calc R
C22 C 0.1136(6) 0.1100(6) 0.2260(5) 0.0574(19) Uani 1 1 d .
H22A H 0.1454 0.1704 0.2066 0.069 Uiso 1 1 calc R
H22B H 0.0225 0.1317 0.2311 0.069 Uiso 1 1 calc R
C23 C 0.3071(13) 0.5003(8) 0.0010(9) 0.145(6) Uani 1 1 d .
H23A H 0.2408 0.5620 0.0185 0.218 Uiso 1 1 calc R
H23B H 0.3292 0.5007 -0.0658 0.218 Uiso 1 1 calc R
H23C H 0.3824 0.4970 0.0153 0.218 Uiso 1 1 calc R
C24 C 0.1417(9) 0.4042(9) 0.0368(8) 0.115(4) Uani 1 1 d .
H24A H 0.1142 0.3440 0.0725 0.173 Uiso 1 1 calc R
H24B H 0.1640 0.4036 -0.0298 0.173 Uiso 1 1 calc R
H24C H 0.0727 0.4646 0.0541 0.173 Uiso 1 1 calc R
C25 C 0.2212(9) 0.4054(7) 0.1639(7) 0.091(3) Uani 1 1 d .
H25A H 0.1917 0.3460 0.1995 0.137 Uiso 1 1 calc R
H25B H 0.1536 0.4666 0.1810 0.137 Uiso 1 1 calc R
H25C H 0.2960 0.4040 0.1779 0.137 Uiso 1 1 calc R
C26 C 0.2566(8) 0.4048(6) 0.0579(6) 0.065(2) Uani 1 1 d .
C27 C 0.3607(6) 0.3059(6) 0.0305(5) 0.0487(16) Uani 1 1 d .
C28 C 0.6826(14) -0.5448(10) 0.2857(10) 0.143(4) Uani 1 1 d U
H28A H 0.7336 -0.5984 0.3208 0.214 Uiso 1 1 calc R
H28B H 0.7164 -0.5536 0.2202 0.214 Uiso 1 1 calc R
H28C H 0.5945 -0.5483 0.3111 0.214 Uiso 1 1 calc R
C29 C 0.6375(12) -0.4319(10) 0.3972(8) 0.133(4) Uani 1 1 d U
H29A H 0.6886 -0.4872 0.4310 0.200 Uiso 1 1 calc R
H29B H 0.5489 -0.4341 0.4231 0.200 Uiso 1 1 calc R
H29C H 0.6431 -0.3673 0.4032 0.200 Uiso 1 1 calc R
C30 C 0.8348(11) -0.4443(10) 0.2522(9) 0.131(4) Uani 1 1 d U
H30A H 0.8831 -0.4997 0.2880 0.196 Uiso 1 1 calc R
H30B H 0.8433 -0.3801 0.2565 0.196 Uiso 1 1 calc R
H30C H 0.8676 -0.4539 0.1869 0.196 Uiso 1 1 calc R
C31 C 0.6879(10) -0.4432(8) 0.2936(7) 0.090(2) Uani 1 1 d U
C32 C 0.6055(9) -0.3558(7) 0.2391(6) 0.0668(18) Uani 1 1 d U

loop_
_atom_site_aniso_label
_atom_site_aniso_U_11
_atom_site_aniso_U_22
_atom_site_aniso_U_33
_atom_site_aniso_U_23
_atom_site_aniso_U_13
_atom_site_aniso_U_12
Co1 0.0390(4) 0.0596(6) 0.0339(4) -0.0188(4) -0.0049(3) -0.0124(4)
Dy1 0.03277(17) 0.0481(2) 0.03398(17) -0.01509(13) -0.01028(12) -0.00911(13)
Dy2 0.04185(19) 0.0487(2) 0.03693(18) -0.01241(14) -0.00976(13) -0.01287(14)
N1 0.055(3) 0.071(4) 0.037(3) -0.019(3) -0.008(3) -0.015(3)
N2 0.036(3) 0.058(4) 0.052(3) -0.017(3) -0.019(2) -0.008(2)
N3 0.038(3) 0.076(4) 0.050(3) -0.028(3) -0.001(3) -0.009(3)
N4 0.058(5) 0.123(9) 0.123(9) -0.031(7) -0.011(5) -0.036(5)
O1 0.047(2) 0.059(3) 0.037(2) -0.020(2) -0.0124(19) -0.012(2)
O2 0.069(3) 0.060(3) 0.052(3) -0.019(2) -0.020(2) -0.019(3)
O3 0.050(3) 0.061(3) 0.040(2) -0.014(2) -0.005(2) -0.017(2)
O4 0.033(2) 0.056(3) 0.044(2) -0.015(2) -0.0087(18) -0.0175(19)
O5 0.055(3) 0.076(4) 0.047(3) -0.009(2) -0.009(2) -0.036(3)
O6 0.033(2) 0.062(3) 0.036(2) -0.018(2) -0.0123(17) -0.0051(19)
O7 0.031(2) 0.055(3) 0.035(2) -0.0171(19) -0.0097(17) -0.0076(18)
O8 0.053(3) 0.044(3) 0.049(3) -0.012(2) -0.017(2) 0.000(2)
O9 0.058(3) 0.057(3) 0.055(3) -0.024(2) -0.011(2) -0.008(2)
O10 0.065(3) 0.052(3) 0.073(4) -0.012(3) -0.028(3) -0.011(3)
O11 0.064(3) 0.069(4) 0.060(3) -0.004(3) -0.012(3) -0.015(3)
O12 0.031(2) 0.044(2) 0.035(2) -0.0142(18) -0.0111(16) -0.0075(17)
O13 0.070(4) 0.189(9) 0.119(6) -0.067(6) -0.023(4) -0.032(5)
O14 0.174(8) 0.197(9) 0.162(8) 0.010(7) -0.064(6) -0.080(7)
O15 0.154(7) 0.153(7) 0.172(8) -0.032(6) -0.051(6) -0.057(6)
C1 0.055(4) 0.078(5) 0.041(4) -0.027(4) -0.014(3) -0.007(4)
C2 0.047(4) 0.054(4) 0.048(4) -0.026(3) -0.015(3) -0.004(3)
C3 0.056(4) 0.066(5) 0.051(4) -0.023(4) -0.017(3) -0.014(4)
C4 0.097(6) 0.076(6) 0.081(6) -0.025(5) -0.044(5) -0.033(5)
C5 0.119(8) 0.121(9) 0.063(6) -0.032(6) -0.041(6) -0.045(7)
C6 0.088(6) 0.088(6) 0.045(4) -0.027(4) -0.026(4) -0.020(5)
C7 0.073(5) 0.055(5) 0.089(6) -0.027(5) -0.006(5) -0.024(4)
C8 0.059(4) 0.087(6) 0.036(4) -0.027(4) -0.010(3) -0.009(4)
C9 0.067(5) 0.096(7) 0.045(4) -0.021(4) -0.001(4) -0.028(5)
C10 0.080(5) 0.076(6) 0.043(4) -0.007(4) -0.004(4) -0.036(5)
C11 0.035(3) 0.062(4) 0.060(4) -0.026(4) -0.013(3) -0.012(3)
C12 0.035(3) 0.056(4) 0.051(4) -0.024(3) -0.008(3) -0.013(3)
C13 0.040(3) 0.043(4) 0.058(4) -0.020(3) -0.011(3) -0.009(3)
C14 0.046(4) 0.065(5) 0.082(6) -0.029(4) -0.008(4) -0.025(4)
C15 0.041(4) 0.075(6) 0.096(6) -0.029(5) -0.015(4) -0.024(4)
C16 0.035(3) 0.073(5) 0.079(5) -0.027(4) -0.024(3) -0.013(3)
C17 0.092(7) 0.112(8) 0.068(6) 0.015(5) -0.026(5) -0.065(6)
C18 0.040(3) 0.060(4) 0.058(4) -0.016(3) -0.024(3) -0.007(3)
C19 0.042(4) 0.066(5) 0.059(4) -0.012(4) -0.025(3) -0.009(3)
C20 0.064(4) 0.067(5) 0.042(4) -0.018(3) -0.022(3) -0.014(4)
C21 0.032(3) 0.075(5) 0.058(4) -0.030(4) -0.017(3) -0.002(3)
C22 0.033(3) 0.077(5) 0.057(4) -0.024(4) -0.006(3) -0.007(3)
C23 0.180(13) 0.050(6) 0.112(9) -0.003(6) 0.034(9) -0.014(7)
C24 0.064(6) 0.142(10) 0.108(9) -0.047(8) -0.035(6) 0.039(6)
C25 0.093(7) 0.079(7) 0.089(7) -0.051(6) -0.002(6) -0.009(5)
C26 0.063(5) 0.053(5) 0.061(5) -0.022(4) -0.008(4) 0.002(4)
C27 0.044(4) 0.055(4) 0.050(4) -0.023(3) -0.021(3) 0.001(3)
C28 0.162(7) 0.127(7) 0.143(7) -0.012(6) -0.073(6) -0.023(6)
C29 0.135(6) 0.132(7) 0.101(6) 0.001(5) -0.040(5) -0.008(6)
C30 0.104(6) 0.132(7) 0.120(6) 0.015(6) -0.040(5) -0.010(5)
C31 0.100(4) 0.087(4) 0.084(4) -0.012(4) -0.041(4) -0.014(4)
C32 0.079(5) 0.069(4) 0.064(4) -0.017(4) -0.034(4) -0.016(4)

loop_
_atom_type_symbol
_atom_type_description
_atom_type_scat_dispersion_real
_atom_type_scat_dispersion_imag
_atom_type_scat_source
C C 0.0033 0.0016 'International Tables Vol C Tables 4.2.6.8 and 6.1.1.4'
H H 0.0000 0.0000 'International Tables Vol C Tables 4.2.6.8 and 6.1.1.4'
N N 0.0061 0.0033 'International Tables Vol C Tables 4.2.6.8 and 6.1.1.4'
O O 0.0106 0.0060 'International Tables Vol C Tables 4.2.6.8 and 6.1.1.4'
Co Co 0.3494 0.9721 'International Tables Vol C Tables 4.2.6.8 and 6.1.1.4'
Dy Dy -0.1892 4.4098 'International Tables Vol C Tables 4.2.6.8 and 6.1.1.4'

loop_
_geom_angle_atom_site_label_1
_geom_angle_atom_site_label_2
_geom_angle_atom_site_label_3
_geom_angle
_geom_angle_site_symmetry_1
_geom_angle_site_symmetry_3
N1 Co1 O3 88.6(2) . .
N1 Co1 O1 95.5(2) . .
O3 Co1 O1 171.79(19) . .
N1 Co1 O6 102.6(2) . .
O3 Co1 O6 87.8(2) . .
O1 Co1 O6 84.33(19) . .
N1 Co1 O7 175.5(2) . .
O3 Co1 O7 87.62(19) . .
O1 Co1 O7 88.61(18) . .
O6 Co1 O7 79.63(16) . .
N1 Co1 N3 90.6(2) . .
O3 Co1 N3 93.1(2) . .
O1 Co1 N3 94.0(2) . .
O6 Co1 N3 166.8(2) . .
O7 Co1 N3 87.2(2) . .
N1 Co1 Dy2 125.46(19) . .
O3 Co1 Dy2 51.32(13) . .
O1 Co1 Dy2 120.92(12) . .
O6 Co1 Dy2 49.76(12) . .
O7 Co1 Dy2 53.12(13) . .
N3 Co1 Dy2 122.11(17) . .
N1 Co1 Dy1 136.03(19) . .
O3 Co1 Dy1 123.38(13) . .
O1 Co1 Dy1 49.47(12) . .
O6 Co1 Dy1 55.41(14) . .
O7 Co1 Dy1 48.40(12) . .
N3 Co1 Dy1 114.13(19) . .
Dy2 Co1 Dy1 72.45(2) . .
O8 Dy1 O4 90.27(16) . .
O8 Dy1 O12 136.58(14) . .
O4 Dy1 O12 91.42(14) . .
O8 Dy1 O7 86.49(16) . .
O4 Dy1 O7 151.80(13) . .
O12 Dy1 O7 72.38(13) . .
O8 Dy1 O12 70.79(14) . 2_655
O4 Dy1 O12 73.46(14) . 2_655
O12 Dy1 O12 68.22(16) . 2_655
O7 Dy1 O12 79.04(13) . 2_655
O8 Dy1 O1 74.27(16) . .
O4 Dy1 O1 137.44(14) . .
O12 Dy1 O1 127.07(15) . .
O7 Dy1 O1 68.10(14) . .
O12 Dy1 O1 132.87(14) 2_655 .
O8 Dy1 N2 139.49(17) . .
O4 Dy1 N2 73.46(17) . .
O12 Dy1 N2 81.83(15) . .
O7 Dy1 N2 124.67(17) . .
O12 Dy1 N2 134.16(15) 2_655 .
O1 Dy1 N2 92.81(16) . .
O8 Dy1 O6 130.90(15) . .
O4 Dy1 O6 136.81(14) . .
O12 Dy1 O6 68.45(13) . .
O7 Dy1 O6 58.88(13) . .
O12 Dy1 O6 126.44(13) 2_655 .
O1 Dy1 O6 61.48(14) . .
N2 Dy1 O6 66.30(16) . .
O8 Dy1 O2 66.68(15) . .
O4 Dy1 O2 79.50(14) . .
O12 Dy1 O2 155.59(14) . .
O7 Dy1 O2 124.06(14) . .
O12 Dy1 O2 128.80(14) 2_655 .
O1 Dy1 O2 57.94(15) . .
N2 Dy1 O2 73.89(16) . .
O6 Dy1 O2 103.01(14) . .
O8 Dy1 Co1 94.08(12) . .
O4 Dy1 Co1 170.49(10) . .
O12 Dy1 Co1 91.22(10) . .
O7 Dy1 Co1 37.25(9) . .
O12 Dy1 Co1 115.97(9) 2_655 .
O1 Dy1 Co1 37.13(11) . .
N2 Dy1 Co1 97.89(14) . .
O6 Dy1 Co1 37.20(9) . .
O2 Dy1 Co1 94.46(11) . .
O8 Dy1 Dy2 127.30(12) . .
O4 Dy1 Dy2 128.88(10) . .
O12 Dy1 Dy2 37.72(10) . .
O7 Dy1 Dy2 41.76(10) . .
O12 Dy1 Dy2 86.76(10) 2_655 .
O1 Dy1 Dy2 90.11(11) . .
N2 Dy1 Dy2 90.03(13) . .
O6 Dy1 Dy2 39.88(9) . .
O2 Dy1 Dy2 142.40(11) . .
Co1 Dy1 Dy2 53.554(19) . .
O8 Dy1 Dy2 69.53(12) . 2_655
O4 Dy1 Dy2 38.72(10) . 2_655
O12 Dy1 Dy2 85.51(10) . 2_655
O7 Dy1 Dy2 115.17(10) . 2_655
O12 Dy1 Dy2 36.55(9) 2_655 2_655
O1 Dy1 Dy2 143.19(11) . 2_655
N2 Dy1 Dy2 110.39(13) . 2_655
O6 Dy1 Dy2 153.94(9) . 2_655
O2 Dy1 Dy2 100.48(11) . 2_655
Co1 Dy1 Dy2 150.693(19) . 2_655
Dy2 Dy1 Dy2 117.043(12) . 2_655
O12 Dy2 O9 82.44(15) . 2_655
O12 Dy2 O11 133.95(16) . .
O9 Dy2 O11 79.52(18) 2_655 .
O12 Dy2 O6 72.15(13) . .
O9 Dy2 O6 138.06(15) 2_655 .
O11 Dy2 O6 94.51(18) . .
O12 Dy2 O4 71.89(13) . 2_655
O9 Dy2 O4 72.98(16) 2_655 2_655
O11 Dy2 O4 139.01(17) . 2_655
O6 Dy2 O4 126.20(15) . 2_655
O12 Dy2 O5 136.02(15) . 2_655
O9 Dy2 O5 79.47(17) 2_655 2_655
O11 Dy2 O5 81.15(19) . 2_655
O6 Dy2 O5 141.11(14) . 2_655
O4 Dy2 O5 64.56(15) 2_655 2_655
O12 Dy2 O3 128.52(14) . .
O9 Dy2 O3 148.97(17) 2_655 .
O11 Dy2 O3 78.67(17) . .
O6 Dy2 O3 65.71(15) . .
O4 Dy2 O3 111.36(14) 2_655 .
O5 Dy2 O3 75.59(15) 2_655 .
O12 Dy2 O10 81.37(16) . .
O9 Dy2 O10 69.71(17) 2_655 .
O11 Dy2 O10 52.65(18) . .
O6 Dy2 O10 73.84(15) . .
O4 Dy2 O10 136.32(16) 2_655 .
O5 Dy2 O10 127.44(18) 2_655 .
O3 Dy2 O10 112.32(17) . .
O12 Dy2 O7 69.96(13) . .
O9 Dy2 O7 139.73(16) 2_655 .
O11 Dy2 O7 140.63(16) . .
O6 Dy2 O7 59.83(13) . .
O4 Dy2 O7 70.90(13) 2_655 .
O5 Dy2 O7 100.24(15) 2_655 .
O3 Dy2 O7 64.01(15) . .
O10 Dy2 O7 130.76(15) . .
O12 Dy2 C32 107.6(2) . .
O9 Dy2 C32 73.7(2) 2_655 .
O11 Dy2 C32 26.4(2) . .
O6 Dy2 C32 82.72(19) . .
O4 Dy2 C32 146.46(18) 2_655 .
O5 Dy2 C32 105.2(2) 2_655 .
O3 Dy2 C32 95.2(2) . .
O10 Dy2 C32 26.3(2) . .
O7 Dy2 C32 141.77(18) . .
O12 Dy2 Co1 91.81(9) . .
O9 Dy2 Co1 174.08(13) 2_655 .
O11 Dy2 Co1 103.70(13) . .
O6 Dy2 Co1 37.45(9) . .
O4 Dy2 Co1 106.65(10) 2_655 .
O5 Dy2 Co1 105.82(11) 2_655 .
O3 Dy2 Co1 36.87(11) . .
O10 Dy2 Co1 108.13(12) . .
O7 Dy2 Co1 37.62(9) . .
C32 Dy2 Co1 106.89(16) . .
O12 Dy2 Dy1 37.87(9) . .
O9 Dy2 Dy1 120.29(13) 2_655 .
O11 Dy2 Dy1 136.72(14) . .
O6 Dy2 Dy1 44.05(11) . .
O4 Dy2 Dy1 84.00(10) 2_655 .
O5 Dy2 Dy1 136.83(13) 2_655 .
O3 Dy2 Dy1 90.66(11) . .
O10 Dy2 Dy1 95.70(13) . .
O7 Dy2 Dy1 38.89(9) . .
C32 Dy2 Dy1 116.85(18) . .
Co1 Dy2 Dy1 54.00(2) . .
C8 N1 C9 122.1(6) . .
C8 N1 Co1 127.3(6) . .
C9 N1 Co1 109.8(4) . .
C18 N2 C19 114.7(6) . .
C18 N2 Dy1 127.1(5) . .
C19 N2 Dy1 117.9(4) . .
C22 N3 Co1 106.6(4) . .
C22 N3 H3B 110.4 . .
Co1 N3 H3B 110.4 . .
C22 N3 H3A 110.4 . .
Co1 N3 H3A 110.4 . .
H3B N3 H3A 108.6 . .
O14 N4 O15 121.8(14) . .
O14 N4 O13 117.8(13) . .
O15 N4 O13 120.2(14) . .
C2 O1 Co1 124.4(4) . .
C2 O1 Dy1 128.0(4) . .
Co1 O1 Dy1 93.40(16) . .
C3 O2 C7 118.1(6) . .
C3 O2 Dy1 113.1(4) . .
C7 O2 Dy1 128.8(4) . .
C10 O3 Co1 109.4(4) . .
C10 O3 Dy2 123.3(4) . .
Co1 O3 Dy2 91.81(18) . .
C12 O4 Dy1 131.9(4) . .
C12 O4 Dy2 121.1(4) . 2_655
Dy1 O4 Dy2 104.65(14) . 2_655
C13 O5 C17 117.2(5) . .
C13 O5 Dy2 121.0(4) . 2_655
C17 O5 Dy2 121.6(4) . 2_655
C20 O6 Co1 121.5(4) . .
C20 O6 Dy2 134.2(4) . .
Co1 O6 Dy2 92.80(16) . .
C20 O6 Dy1 113.4(4) . .
Co1 O6 Dy1 87.39(16) . .
Dy2 O6 Dy1 96.07(14) . .
C21 O7 Co1 109.8(3) . .
C21 O7 Dy1 130.7(4) . .
Co1 O7 Dy1 94.35(15) . .
C21 O7 Dy2 122.4(4) . .
Co1 O7 Dy2 89.25(17) . .
Dy1 O7 Dy2 99.35(14) . .
C27 O8 Dy1 130.3(4) . .
C27 O9 Dy2 130.3(5) . 2_655
C32 O10 Dy2 90.7(5) . .
C32 O11 Dy2 95.0(5) . .
Dy2 O12 Dy1 104.41(14) . .
Dy2 O12 Dy1 106.43(14) . 2_655
Dy1 O12 Dy1 111.78(16) . 2_655
Dy2 O12 H12 110.9 . .
Dy1 O12 H12 110.9 . .
Dy1 O12 H12 112.1 2_655 .
C6 C1 C2 119.8(8) . .
C6 C1 C8 117.4(7) . .
C2 C1 C8 122.5(6) . .
O1 C2 C3 117.2(6) . .
O1 C2 C1 124.4(7) . .
C3 C2 C1 118.4(6) . .
O2 C3 C4 125.0(7) . .
O2 C3 C2 114.7(6) . .
C4 C3 C2 120.3(7) . .
C3 C4 C5 120.5(8) . .
C3 C4 H4A 119.7 . .
C5 C4 H4A 119.7 . .
C6 C5 C4 119.1(7) . .
C6 C5 H5A 120.5 . .
C4 C5 H5A 120.5 . .
C5 C6 C1 121.5(8) . .
C5 C6 H6A 119.2 . .
C1 C6 H6A 119.2 . .
O2 C7 H7A 109.5 . .
O2 C7 H7B 109.5 . .
H7A C7 H7B 109.5 . .
O2 C7 H7C 109.5 . .
H7A C7 H7C 109.5 . .
H7B C7 H7C 109.5 . .
N1 C8 C1 123.9(7) . .
N1 C8 H8A 118.0 . .
C1 C8 H8A 118.0 . .
N1 C9 C10 106.6(6) . .
N1 C9 H9A 110.4 . .
C10 C9 H9A 110.4 . .
N1 C9 H9B 110.4 . .
C10 C9 H9B 110.4 . .
H9A C9 H9B 108.6 . .
O3 C10 C9 108.2(7) . .
O3 C10 H10A 110.0 . .
C9 C10 H10A 110.0 . .
O3 C10 H10B 110.0 . .
C9 C10 H10B 110.0 . .
H10A C10 H10B 108.4 . .
C12 C11 C16 119.6(7) . .
C12 C11 C18 124.6(6) . .
C16 C11 C18 115.7(7) . .
O4 C12 C11 123.9(7) . .
O4 C12 C13 118.9(6) . .
C11 C12 C13 117.3(6) . .
O5 C13 C14 123.5(7) . .
O5 C13 C12 114.1(5) . .
C14 C13 C12 122.4(7) . .
C15 C14 C13 119.3(8) . .
C15 C14 H14A 120.4 . .
C13 C14 H14A 120.4 . .
C14 C15 C16 121.4(7) . .
C14 C15 H15A 119.3 . .
C16 C15 H15A 119.3 . .
C15 C16 C11 119.9(7) . .
C15 C16 H16A 120.1 . .
C11 C16 H16A 120.1 . .
O5 C17 H17A 109.5 . .
O5 C17 H17B 109.5 . .
H17A C17 H17B 109.5 . .
O5 C17 H17C 109.5 . .
H17A C17 H17C 109.5 . .
H17B C17 H17C 109.5 . .
N2 C18 C11 127.2(6) . .
N2 C18 H18A 116.4 . .
C11 C18 H18A 116.4 . .
N2 C19 C20 111.4(6) . .
N2 C19 H19A 109.4 . .
C20 C19 H19A 109.4 . .
N2 C19 H19B 109.4 . .
C20 C19 H19B 109.4 . .
H19A C19 H19B 108.0 . .
O6 C20 C19 109.2(5) . .
O6 C20 H20A 109.8 . .
C19 C20 H20A 109.8 . .
O6 C20 H20B 109.8 . .
C19 C20 H20B 109.8 . .
H20A C20 H20B 108.3 . .
O7 C21 C22 107.8(5) . .
O7 C21 H21A 110.1 . .
C22 C21 H21A 110.1 . .
O7 C21 H21B 110.1 . .
C22 C21 H21B 110.1 . .
H21A C21 H21B 108.5 . .
N3 C22 C21 106.8(6) . .
N3 C22 H22A 110.4 . .
C21 C22 H22A 110.4 . .
N3 C22 H22B 110.4 . .
C21 C22 H22B 110.4 . .
H22A C22 H22B 108.6 . .
C26 C23 H23A 109.5 . .
C26 C23 H23B 109.5 . .
H23A C23 H23B 109.5 . .
C26 C23 H23C 109.5 . .
H23A C23 H23C 109.5 . .
H23B C23 H23C 109.5 . .
C26 C24 H24A 109.5 . .
C26 C24 H24B 109.5 . .
H24A C24 H24B 109.5 . .
C26 C24 H24C 109.5 . .
H24A C24 H24C 109.5 . .
H24B C24 H24C 109.5 . .
C26 C25 H25A 109.5 . .
C26 C25 H25B 109.5 . .
H25A C25 H25B 109.5 . .
C26 C25 H25C 109.5 . .
H25A C25 H25C 109.5 . .
H25B C25 H25C 109.5 . .
C24 C26 C25 109.4(8) . .
C24 C26 C27 106.4(7) . .
C25 C26 C27 110.0(7) . .
C24 C26 C23 112.0(9) . .
C25 C26 C23 108.9(8) . .
C27 C26 C23 110.2(7) . .
O8 C27 O9 124.2(6) . .
O8 C27 C26 116.7(6) . .
O9 C27 C26 119.1(7) . .
C31 C28 H28A 109.5 . .
C31 C28 H28B 109.5 . .
H28A C28 H28B 109.5 . .
C31 C28 H28C 109.5 . .
H28A C28 H28C 109.5 . .
H28B C28 H28C 109.5 . .
C31 C29 H29A 109.5 . .
C31 C29 H29B 109.5 . .
H29A C29 H29B 109.5 . .
C31 C29 H29C 109.5 . .
H29A C29 H29C 109.5 . .
H29B C29 H29C 109.5 . .
C31 C30 H30A 109.5 . .
C31 C30 H30B 109.5 . .
H30A C30 H30B 109.5 . .
C31 C30 H30C 109.5 . .
H30A C30 H30C 109.5 . .
H30B C30 H30C 109.5 . .
C28 C31 C29 108.8(11) . .
C28 C31 C32 110.6(9) . .
C29 C31 C32 109.8(9) . .
C28 C31 C30 106.3(10) . .
C29 C31 C30 109.4(10) . .
C32 C31 C30 111.8(9) . .
O10 C32 O11 121.5(8) . .
O10 C32 C31 120.9(8) . .
O11 C32 C31 117.5(9) . .
O10 C32 Dy2 63.1(4) . .
O11 C32 Dy2 58.6(4) . .
C31 C32 Dy2 174.2(7) . .

loop_
_geom_bond_atom_site_label_1
_geom_bond_atom_site_label_2
_geom_bond_distance
_geom_bond_site_symmetry_2
Co1 N1 1.874(6) .
Co1 O3 1.886(5) .
Co1 O1 1.910(5) .
Co1 O6 1.912(4) .
Co1 O7 1.918(4) .
Co1 N3 1.942(5) .
Co1 Dy2 3.1415(10) .
Co1 Dy1 3.1595(11) .
Dy1 O8 2.329(4) .
Dy1 O4 2.336(4) .
Dy1 O12 2.360(4) .
Dy1 O7 2.369(4) .
Dy1 O12 2.378(4) 2_655
Dy1 O1 2.406(4) .
Dy1 N2 2.493(5) .
Dy1 O6 2.604(5) .
Dy1 O2 2.856(4) .
Dy1 Dy2 3.7235(9) .
Dy1 Dy2 3.7886(9) 2_655
Dy2 O12 2.352(4) .
Dy2 O9 2.373(4) 2_655
Dy2 O11 2.396(6) .
Dy2 O6 2.401(4) .
Dy2 O4 2.450(4) 2_655
Dy2 O5 2.450(4) 2_655
Dy2 O3 2.454(4) .
Dy2 O10 2.494(5) .
Dy2 O7 2.513(4) .
Dy2 C32 2.797(9) .
N1 C8 1.280(9) .
N1 C9 1.469(10) .
N2 C18 1.279(8) .
N2 C19 1.470(9) .
N3 C22 1.479(9) .
N3 H3B 0.9000 .
N3 H3A 0.9000 .
N4 O14 1.202(14) .
N4 O15 1.219(12) .
N4 O13 1.227(11) .
O1 C2 1.336(7) .
O2 C3 1.376(8) .
O2 C7 1.457(9) .
O3 C10 1.441(9) .
O4 C12 1.316(7) .
O4 Dy2 2.450(4) 2_655
O5 C13 1.386(8) .
O5 C17 1.440(9) .
O5 Dy2 2.450(4) 2_655
O6 C20 1.429(7) .
O7 C21 1.436(7) .
O8 C27 1.246(8) .
O9 C27 1.276(8) .
O9 Dy2 2.373(4) 2_655
O10 C32 1.237(10) .
O11 C32 1.250(9) .
O12 Dy1 2.378(4) 2_655
O12 H12 0.8444 .
C1 C6 1.393(9) .
C1 C2 1.403(10) .
C1 C8 1.481(11) .
C2 C3 1.388(10) .
C3 C4 1.384(9) .
C4 C5 1.403(12) .
C4 H4A 0.9300 .
C5 C6 1.345(12) .
C5 H5A 0.9300 .
C6 H6A 0.9300 .
C7 H7A 0.9600 .
C7 H7B 0.9600 .
C7 H7C 0.9600 .
C8 H8A 0.9300 .
C9 C10 1.529(10) .
C9 H9A 0.9700 .
C9 H9B 0.9700 .
C10 H10A 0.9700 .
C10 H10B 0.9700 .
C11 C12 1.414(9) .
C11 C16 1.433(8) .
C11 C18 1.436(10) .
C12 C13 1.414(9) .
C13 C14 1.395(8) .
C14 C15 1.364(11) .
C14 H14A 0.9300 .
C15 C16 1.386(11) .
C15 H15A 0.9300 .
C16 H16A 0.9300 .
C17 H17A 0.9600 .
C17 H17B 0.9600 .
C17 H17C 0.9600 .
C18 H18A 0.9300 .
C19 C20 1.518(9) .
C19 H19A 0.9700 .
C19 H19B 0.9700 .
C20 H20A 0.9700 .
C20 H20B 0.9700 .
C21 C22 1.512(9) .
C21 H21A 0.9700 .
C21 H21B 0.9700 .
C22 H22A 0.9700 .
C22 H22B 0.9700 .
C23 C26 1.558(13) .
C23 H23A 0.9600 .
C23 H23B 0.9600 .
C23 H23C 0.9600 .
C24 C26 1.486(12) .
C24 H24A 0.9600 .
C24 H24B 0.9600 .
C24 H24C 0.9600 .
C25 C26 1.527(12) .
C25 H25A 0.9600 .
C25 H25B 0.9600 .
C25 H25C 0.9600 .
C26 C27 1.528(9) .
C28 C31 1.484(15) .
C28 H28A 0.9600 .
C28 H28B 0.9600 .
C28 H28C 0.9600 .
C29 C31 1.509(14) .
C29 H29A 0.9600 .
C29 H29B 0.9600 .
C29 H29C 0.9600 .
C30 C31 1.573(14) .
C30 H30A 0.9600 .
C30 H30B 0.9600 .
C30 H30C 0.9600 .
C31 C32 1.537(13) .

loop_
_platon_squeeze_void_nr
_platon_squeeze_void_average_x
_platon_squeeze_void_average_y
_platon_squeeze_void_average_z
_platon_squeeze_void_volume
_platon_squeeze_void_count_electrons
1 0.000 0.500 0.500 272.5 4.4
2 0.164 0.755 0.795 29.5 6.5
3 0.445 0.524 0.145 8.9 -0.2
4 0.555 0.476 0.855 9.0 -0.4
5 0.836 0.245 0.205 28.3 7.7
